data_7228680
loop_
_publ_author_name
'Ershov, O. V.'
'Ievlev, M. Yu.'
'Belikov, M. Yu.'
'Naidenova, A. I.'
'Maksimova, V. N.'
'Tafeenko, V. A.'

_publ_section_title
;
 Synthesis, solution and solid-state fluorescence of
 2-diethylaminocinchomeronic dinitrile derivatives
;
_journal_issue 55
_journal_name_full 'RSC Adv.'
_journal_page_first 34886
_journal_paper_doi 10.1039/C7RA06217F
_journal_volume 7
_journal_year 2017
_chemical_formula_moiety 'C18 H18 N4'
_chemical_formula_sum 'C18 H18 N4'
_chemical_formula_weight 290.36
_chemical_name_systematic 2-(Diethylamino)-5-methyl-6-phenylpyridine-3,4-dicarbonitrile
_space_group_crystal_system monoclinic
_space_group_IT_number 14
_space_group_name_Hall '-P 2yn'
_space_group_name_H-M_alt 'P 1 21/n 1'
_symmetry_space_group_name_Hall '-P 2yn'
_symmetry_space_group_name_H-M 'P 1 21/n 1'
_atom_sites_solution_hydrogens geom
_audit_creation_method SHELXL-2014/7
_audit_update_record
;
2017-04-24 deposited with the CCDC.
2017-07-06 downloaded from the CCDC.
;
_cell_angle_alpha 90
_cell_angle_beta 102.249(3)
_cell_angle_gamma 90
_cell_formula_units_Z 4
_cell_length_a 9.5477(2)
_cell_length_b 7.8499(2)
_cell_length_c 21.8199(7)
_cell_measurement_reflns_used 765
_cell_measurement_temperature 295(2)
_cell_measurement_theta_max 64
_cell_measurement_theta_min 3
_cell_volume 1598.14(8)
_computing_cell_refinement 'STOE X-AREA'
_computing_data_collection 'STOE X-AREA'
_computing_data_reduction 'STOE X-RED'
_computing_structure_refinement 'SHELXL-2014 (Sheldrick, 2014)'
_computing_structure_solution 'SHELXS-97 (Sheldrick, 2008)'
_diffrn_ambient_temperature 295
_diffrn_detector Pilatus100K
_diffrn_detector_area_resol_mean 5.81
_diffrn_detector_type STOE
_diffrn_measured_fraction_theta_full 0.985
_diffrn_measured_fraction_theta_max 0.976
_diffrn_measurement_device_type 'stadivari pilatus100k'
_diffrn_measurement_method 'rotation method'
_diffrn_radiation_collimation 'focusing mirrors'
_diffrn_radiation_monochromator none
_diffrn_radiation_polarisn_norm 0
_diffrn_radiation_type 'Cu K\a'
_diffrn_radiation_wavelength 1.54186
_diffrn_reflns_av_R_equivalents 0.0583
_diffrn_reflns_av_unetI/netI 0.0480
_diffrn_reflns_Laue_measured_fraction_full 0.985
_diffrn_reflns_Laue_measured_fraction_max 0.976
_diffrn_reflns_limit_h_max 10
_diffrn_reflns_limit_h_min -11
_diffrn_reflns_limit_k_max 8
_diffrn_reflns_limit_k_min -9
_diffrn_reflns_limit_l_max 24
_diffrn_reflns_limit_l_min -26
_diffrn_reflns_number 9704
_diffrn_reflns_point_group_measured_fraction_full 0.985
_diffrn_reflns_point_group_measured_fraction_max 0.976
_diffrn_reflns_theta_full 67.686
_diffrn_reflns_theta_max 72.131
_diffrn_reflns_theta_min 4.147
_diffrn_source 'Cu GeniX 3D'
_diffrn_source_current 0.600
_diffrn_source_power 0.030
_diffrn_source_voltage 50
_exptl_absorpt_coefficient_mu 0.581
_exptl_absorpt_correction_T_max 0.657
_exptl_absorpt_correction_T_min 0.488
_exptl_absorpt_correction_type multi-scan
_exptl_absorpt_process_details
;
[c.f. r.h. blessing, acta cryst. (1995), a51, 33-38]
;
_exptl_crystal_colour yellow
_exptl_crystal_density_diffrn 1.207
_exptl_crystal_description prism
_exptl_crystal_F_000 616
_exptl_crystal_size_max .23
_exptl_crystal_size_mid .15
_exptl_crystal_size_min .12
_refine_diff_density_max 0.470
_refine_diff_density_min -0.261
_refine_diff_density_rms 0.081
_refine_ls_extinction_coef 0.0141(15)
_refine_ls_extinction_expression Fc^*^=kFc[1+0.001xFc^2^\l^3^/sin(2\q)]^-1/4^
_refine_ls_extinction_method 'SHELXL-2014/7 (Sheldrick 2014'
_refine_ls_goodness_of_fit_ref 0.929
_refine_ls_hydrogen_treatment constr
_refine_ls_matrix_type full
_refine_ls_number_parameters 203
_refine_ls_number_reflns 3075
_refine_ls_number_restraints 0
_refine_ls_restrained_S_all 0.929
_refine_ls_R_factor_all 0.0821
_refine_ls_R_factor_gt 0.0590
_refine_ls_shift/su_max 0.007
_refine_ls_shift/su_mean 0.000
_refine_ls_structure_factor_coef Fsqd
_refine_ls_weighting_details 'w=1/[\s^2^(Fo^2^)+(0.1162P)^2^] where P=(Fo^2^+2Fc^2^)/3'
_refine_ls_weighting_scheme calc
_refine_ls_wR_factor_gt 0.1513
_refine_ls_wR_factor_ref 0.1643
_reflns_Friedel_coverage 0.000
_reflns_number_gt 2050
_reflns_number_total 3075
_reflns_threshold_expression 'I > 2\s(I)'
_cod_data_source_file c7ra06217f2.cif
_cod_data_source_block AN1
_cod_database_code 7228680
_shelx_shelxl_version_number 2014/7
_shelx_space_group_comment
;
The symmetry employed for this shelxl refinement is uniquely defined
by the following loop, which should always be used as a source of
symmetry information in preference to the above space-group names.
They are only intended as comments.
;

loop_
_space_group_symop_operation_xyz
'x, y, z'
'-x+1/2, y+1/2, -z+1/2'
'-x, -y, -z'
'x-1/2, -y-1/2, z-1/2'

loop_
_atom_site_label
_atom_site_type_symbol
_atom_site_fract_x
_atom_site_fract_y
_atom_site_fract_z
_atom_site_U_iso_or_equiv
_atom_site_adp_type
_atom_site_occupancy
_atom_site_site_symmetry_order
_atom_site_calc_flag
_atom_site_refinement_flags_posn
_atom_site_refinement_flags_adp
N1 N 0.72413(15) 0.70876(17) 0.32827(6) 0.0433(4) Uani 1 1 d . .
N2 N 0.76478(15) 0.7559(2) 0.43415(6) 0.0488(4) Uani 1 1 d . .
N3 N 0.3916(2) 0.6858(3) 0.46669(9) 0.0775(6) Uani 1 1 d . .
N4 N 0.2014(2) 0.4592(3) 0.31684(11) 0.0902(7) Uani 1 1 d . .
C2 C 0.67274(18) 0.7045(2) 0.38153(8) 0.0418(4) Uani 1 1 d . .
C3 C 0.52977(18) 0.6532(2) 0.37832(8) 0.0448(4) Uani 1 1 d . .
C4 C 0.45301(18) 0.5856(2) 0.32122(8) 0.0474(4) Uani 1 1 d . .
C5 C 0.50978(19) 0.5807(2) 0.26746(8) 0.0487(4) Uani 1 1 d . .
C6 C 0.64660(18) 0.6535(2) 0.27416(8) 0.0432(4) Uani 1 1 d . .
C7 C 0.7187(2) 0.6711(2) 0.22011(8) 0.0471(4) Uani 1 1 d . .
C8 C 0.6502(2) 0.7479(3) 0.16413(9) 0.0595(5) Uani 1 1 d . .
H8 H 0.5567 0.7873 0.1594 0.071 Uiso 1 1 calc R U
C9 C 0.7221(3) 0.7653(3) 0.11555(10) 0.0731(7) Uani 1 1 d . .
H9 H 0.6766 0.8177 0.0784 0.088 Uiso 1 1 calc R U
C10 C 0.8582(3) 0.7069(3) 0.12151(11) 0.0761(7) Uani 1 1 d . .
H10 H 0.9047 0.7175 0.0883 0.091 Uiso 1 1 calc R U
C11 C 0.9274(3) 0.6319(3) 0.17668(11) 0.0697(6) Uani 1 1 d . .
H11 H 1.0205 0.5916 0.1808 0.084 Uiso 1 1 calc R U
C12 C 0.8581(2) 0.6165(2) 0.22603(9) 0.0560(5) Uani 1 1 d . .
H12 H 0.9061 0.5687 0.2636 0.067 Uiso 1 1 calc R U
C13 C 0.4295(3) 0.4973(3) 0.20867(10) 0.0685(6) Uani 1 1 d . .
H13A H 0.3619 0.4173 0.2189 0.103 Uiso 1 1 calc R U
H13B H 0.4957 0.4387 0.1886 0.103 Uiso 1 1 calc R U
H13C H 0.3793 0.5825 0.1808 0.103 Uiso 1 1 calc R U
C14 C 0.3123(2) 0.5172(3) 0.31910(9) 0.0601(5) Uani 1 1 d . .
C15 C 0.45629(19) 0.6708(3) 0.42850(9) 0.0532(5) Uani 1 1 d . .
C16 C 0.7505(2) 0.7117(3) 0.49801(9) 0.0627(6) Uani 1 1 d . .
H16A H 0.8404 0.6643 0.5207 0.075 Uiso 1 1 calc R U
H16B H 0.6774 0.6246 0.4956 0.075 Uiso 1 1 calc R U
C17 C 0.9037(2) 0.8274(3) 0.42951(9) 0.0558(5) Uani 1 1 d . .
H17A H 0.9374 0.9009 0.4654 0.067 Uiso 1 1 calc R U
H17B H 0.8911 0.8973 0.3921 0.067 Uiso 1 1 calc R U
C18 C 0.7115(3) 0.8608(4) 0.53363(12) 0.0989(10) Uani 1 1 d . .
H18A H 0.7893 0.9408 0.5413 0.148 Uiso 1 1 calc R U
H18B H 0.6928 0.8225 0.5729 0.148 Uiso 1 1 calc R U
H18C H 0.6273 0.9148 0.5096 0.148 Uiso 1 1 calc R U
C19 C 1.0157(2) 0.6957(3) 0.42705(12) 0.0746(7) Uani 1 1 d . .
H19A H 1.0220 0.6186 0.4617 0.112 Uiso 1 1 calc R U
H19B H 1.1067 0.7504 0.4295 0.112 Uiso 1 1 calc R U
H19C H 0.9903 0.6335 0.3884 0.112 Uiso 1 1 calc R U

loop_
_atom_site_aniso_label
_atom_site_aniso_U_11
_atom_site_aniso_U_22
_atom_site_aniso_U_33
_atom_site_aniso_U_23
_atom_site_aniso_U_13
_atom_site_aniso_U_12
N1 0.0506(8) 0.0459(8) 0.0353(8) 0.0012(6) 0.0135(6) 0.0008(6)
N2 0.0510(8) 0.0625(9) 0.0345(8) -0.0043(7) 0.0124(6) -0.0099(7)
N3 0.0651(11) 0.1117(17) 0.0632(12) -0.0156(11) 0.0303(10) -0.0071(10)
N4 0.0572(11) 0.1222(18) 0.0929(15) -0.0207(14) 0.0201(11) -0.0209(11)
C2 0.0472(9) 0.0421(9) 0.0374(9) 0.0000(7) 0.0123(7) 0.0031(7)
C3 0.0468(9) 0.0489(9) 0.0412(9) -0.0011(8) 0.0149(7) 0.0032(7)
C4 0.0441(9) 0.0535(10) 0.0453(10) -0.0016(8) 0.0107(8) 0.0030(7)
C5 0.0517(10) 0.0544(10) 0.0394(9) -0.0032(8) 0.0086(8) 0.0037(8)
C6 0.0522(9) 0.0418(9) 0.0369(9) 0.0024(7) 0.0121(7) 0.0063(7)
C7 0.0645(11) 0.0428(9) 0.0368(9) -0.0021(7) 0.0174(8) -0.0025(8)
C8 0.0816(13) 0.0577(11) 0.0386(10) -0.0003(8) 0.0113(9) 0.0006(10)
C9 0.117(2) 0.0674(13) 0.0365(11) 0.0033(9) 0.0201(11) -0.0163(13)
C10 0.114(2) 0.0757(15) 0.0507(13) -0.0104(11) 0.0441(13) -0.0268(14)
C11 0.0797(14) 0.0718(13) 0.0686(14) -0.0081(11) 0.0407(12) -0.0103(11)
C12 0.0676(12) 0.0553(11) 0.0500(11) 0.0021(9) 0.0235(9) -0.0012(9)
C13 0.0704(13) 0.0855(15) 0.0470(11) -0.0118(10) 0.0068(10) -0.0109(11)
C14 0.0493(10) 0.0757(13) 0.0557(11) -0.0094(10) 0.0121(9) -0.0026(9)
C15 0.0476(10) 0.0663(12) 0.0487(11) -0.0063(9) 0.0172(9) -0.0022(8)
C16 0.0623(12) 0.0835(14) 0.0417(10) 0.0094(10) 0.0098(9) -0.0028(10)
C17 0.0582(11) 0.0632(11) 0.0474(11) -0.0076(9) 0.0141(9) -0.0171(9)
C18 0.105(2) 0.135(2) 0.0653(16) -0.0436(17) 0.0373(15) -0.0271(18)
C19 0.0540(12) 0.0992(18) 0.0690(14) 0.0049(13) 0.0096(11) -0.0020(11)

loop_
_atom_type_symbol
_atom_type_description
_atom_type_scat_dispersion_real
_atom_type_scat_dispersion_imag
_atom_type_scat_source
C C 0.0181 0.0091 'International Tables Vol C Tables 4.2.6.8 and 6.1.1.4'
H H 0.0000 0.0000 'International Tables Vol C Tables 4.2.6.8 and 6.1.1.4'
N N 0.0311 0.0180 'International Tables Vol C Tables 4.2.6.8 and 6.1.1.4'

loop_
_geom_angle_atom_site_label_1
_geom_angle_atom_site_label_2
_geom_angle_atom_site_label_3
_geom_angle
C6 N1 C2 121.36(14)
C2 N2 C17 119.44(14)
C2 N2 C16 124.08(15)
C17 N2 C16 115.09(15)
N1 C2 N2 115.66(14)
N1 C2 C3 119.17(15)
N2 C2 C3 125.14(15)
C2 C3 C4 117.89(15)
C2 C3 C15 124.24(16)
C4 C3 C15 117.84(15)
C5 C4 C3 122.21(16)
C5 C4 C14 119.35(16)
C3 C4 C14 118.44(15)
C4 C5 C6 114.86(15)
C4 C5 C13 120.88(17)
C6 C5 C13 124.23(16)
N1 C6 C5 123.83(15)
N1 C6 C7 114.15(15)
C5 C6 C7 122.01(15)
C12 C7 C8 118.74(17)
C12 C7 C6 119.69(16)
C8 C7 C6 121.52(17)
C9 C8 C7 119.7(2)
C9 C8 H8 120.1
C7 C8 H8 120.1
C10 C9 C8 120.8(2)
C10 C9 H9 119.6
C8 C9 H9 119.6
C9 C10 C11 120.0(2)
C9 C10 H10 120.0
C11 C10 H10 120.0
C10 C11 C12 119.9(2)
C10 C11 H11 120.1
C12 C11 H11 120.1
C7 C12 C11 120.77(19)
C7 C12 H12 119.6
C11 C12 H12 119.6
C5 C13 H13A 109.5
C5 C13 H13B 109.5
H13A C13 H13B 109.5
C5 C13 H13C 109.5
H13A C13 H13C 109.5
H13B C13 H13C 109.5
N4 C14 C4 178.3(2)
N3 C15 C3 176.8(2)
N2 C16 C18 113.05(19)
N2 C16 H16A 109.0
C18 C16 H16A 109.0
N2 C16 H16B 109.0
C18 C16 H16B 109.0
H16A C16 H16B 107.8
N2 C17 C19 113.71(17)
N2 C17 H17A 108.8
C19 C17 H17A 108.8
N2 C17 H17B 108.8
C19 C17 H17B 108.8
H17A C17 H17B 107.7
C16 C18 H18A 109.5
C16 C18 H18B 109.5
H18A C18 H18B 109.5
C16 C18 H18C 109.5
H18A C18 H18C 109.5
H18B C18 H18C 109.5
C17 C19 H19A 109.5
C17 C19 H19B 109.5
H19A C19 H19B 109.5
C17 C19 H19C 109.5
H19A C19 H19C 109.5
H19B C19 H19C 109.5

loop_
_geom_bond_atom_site_label_1
_geom_bond_atom_site_label_2
_geom_bond_distance
N1 C6 1.326(2)
N1 C2 1.354(2)
N2 C2 1.351(2)
N2 C17 1.463(2)
N2 C16 1.470(2)
N3 C15 1.144(2)
N4 C14 1.144(3)
C2 C3 1.410(2)
C3 C4 1.408(3)
C3 C15 1.427(2)
C4 C5 1.393(2)
C4 C14 1.439(3)
C5 C6 1.405(3)
C5 C13 1.498(3)
C6 C7 1.493(2)
C7 C12 1.378(3)
C7 C8 1.394(3)
C8 C9 1.387(3)
C8 H8 0.9300
C9 C10 1.358(4)
C9 H9 0.9300
C10 C11 1.376(4)
C10 H10 0.9300
C11 C12 1.383(3)
C11 H11 0.9300
C12 H12 0.9300
C13 H13A 0.9600
C13 H13B 0.9600
C13 H13C 0.9600
C16 C18 1.495(3)
C16 H16A 0.9700
C16 H16B 0.9700
C17 C19 1.497(3)
C17 H17A 0.9700
C17 H17B 0.9700
C18 H18A 0.9600
C18 H18B 0.9600
C18 H18C 0.9600
C19 H19A 0.9600
C19 H19B 0.9600
C19 H19C 0.9600
